data_4122657
loop_
_publ_author_name
'Saha, Tanmoy'
'Dasari, Sathish'
'Tewari, Debanjan'
'Prathap, Annamalai'
'Sureshan, Kana M.'
'Bera, Amal K.'
'Mukherjee, Arnab'
'Talukdar, Pinaki'

_publ_section_title
;
 Hopping-Mediated Anion Transport through a Mannitol-Based Rosette Ion
 Channel.
;
_journal_issue 40
_journal_name_full 'Journal of the American Chemical Society'
_journal_page_first 14128
_journal_paper_doi 10.1021/ja506278z
_journal_volume 136
_journal_year 2014
_chemical_formula_moiety 'C18 H30 O6'
_chemical_formula_sum 'C18 H30 O6'
_chemical_formula_weight 342.42
_chemical_name_systematic
;
 ?
;
_space_group_IT_number 5
_symmetry_cell_setting monoclinic
_symmetry_space_group_name_Hall 'C 2y'
_symmetry_space_group_name_H-M 'C 1 2 1'
_atom_sites_solution_hydrogens geom
_atom_sites_solution_primary direct
_atom_sites_solution_secondary difmap
_audit_creation_method SHELXL-97
_cell_angle_alpha 90.00
_cell_angle_beta 113.084(6)
_cell_angle_gamma 90.00
_cell_formula_units_Z 4
_cell_length_a 21.660(2)
_cell_length_b 5.4890(7)
_cell_length_c 16.9869(18)
_cell_measurement_reflns_used 1444
_cell_measurement_temperature 295(2)
_cell_measurement_theta_max 20.59
_cell_measurement_theta_min 2.82
_cell_volume 1857.9(4)
_computing_cell_refinement 'Bruker SAINT'
_computing_data_collection 'Bruker APEX2'
_computing_data_reduction 'Bruker SAINT'
_computing_molecular_graphics 'Bruker SHELXTL'
_computing_publication_material 'Bruker SHELXTL'
_computing_structure_refinement 'SHELXL-97 (Sheldrick, 2008)'
_computing_structure_solution 'SHELXS-97 (Sheldrick, 2008)'
_diffrn_ambient_temperature 295(2)
_diffrn_measured_fraction_theta_full 0.999
_diffrn_measured_fraction_theta_max 0.999
_diffrn_measurement_device_type 'Bruker APEX-II CCD'
_diffrn_measurement_method '\f and \w scans'
_diffrn_radiation_monochromator graphite
_diffrn_radiation_source 'fine-focus sealed tube'
_diffrn_radiation_type MoK\a
_diffrn_radiation_wavelength 0.71073
_diffrn_reflns_av_R_equivalents 0.0389
_diffrn_reflns_av_sigmaI/netI 0.0673
_diffrn_reflns_limit_h_max 25
_diffrn_reflns_limit_h_min -19
_diffrn_reflns_limit_k_max 6
_diffrn_reflns_limit_k_min -6
_diffrn_reflns_limit_l_max 20
_diffrn_reflns_limit_l_min -20
_diffrn_reflns_number 7410
_diffrn_reflns_theta_full 25.00
_diffrn_reflns_theta_max 25.00
_diffrn_reflns_theta_min 1.30
_exptl_absorpt_coefficient_mu 0.091
_exptl_absorpt_correction_T_max 0.9910
_exptl_absorpt_correction_T_min 0.9821
_exptl_absorpt_correction_type multi-scan
_exptl_absorpt_process_details SADABS
_exptl_crystal_colour colourless
_exptl_crystal_density_diffrn 1.224
_exptl_crystal_density_meas 1.223
_exptl_crystal_density_method 'not measured'
_exptl_crystal_description Block
_exptl_crystal_F_000 744
_exptl_crystal_size_max 0.20
_exptl_crystal_size_mid 0.15
_exptl_crystal_size_min 0.10
_refine_diff_density_max 0.413
_refine_diff_density_min -0.353
_refine_diff_density_rms 0.101
_refine_ls_abs_structure_details 'Flack H D (1983), Acta Cryst. A39, 876-881'
_refine_ls_abs_structure_Flack 0(3)
_refine_ls_extinction_method none
_refine_ls_goodness_of_fit_ref 1.062
_refine_ls_hydrogen_treatment constr
_refine_ls_matrix_type full
_refine_ls_number_parameters 219
_refine_ls_number_reflns 3101
_refine_ls_number_restraints 1
_refine_ls_restrained_S_all 1.062
_refine_ls_R_factor_all 0.1176
_refine_ls_R_factor_gt 0.0678
_refine_ls_shift/su_max 0.001
_refine_ls_shift/su_mean 0.000
_refine_ls_structure_factor_coef Fsqd
_refine_ls_weighting_details 'calc w=1/[\s^2^(Fo^2^)+(0.1372P)^2^+0.6226P] where P=(Fo^2^+2Fc^2^)/3'
_refine_ls_weighting_scheme calc
_refine_ls_wR_factor_gt 0.1835
_refine_ls_wR_factor_ref 0.2309
_reflns_number_gt 2043
_reflns_number_total 3101
_reflns_threshold_expression >2\s(I)
_cod_data_source_file ja506278z_si_002.cif
_cod_data_source_block 0042_300712_kms_man1_0m
_cod_depositor_comments
;
The following automatic conversions were performed:

'_symmetry_cell_setting' value 'Monoclinic' changed to 'monoclinic'
according to
/home/saulius/struct/COD-crude-data--automatic-downloads/rss-feeds/ACS/lib/dictionaries/cif_core.dic
dictionary named 'cif_core.dic' version 2.4.2 from 2011-04-26.

Automatic conversion script
Id: cif_fix_values 2281 2013-09-26 08:29:07Z andrius 

 Adding full bibliography for 4122657--4122658.cif.
;
_cod_original_sg_symbol_Hall 'C 2y  '
_cod_original_sg_symbol_H-M 'C2   '
_cod_database_code 4122657

loop_
_symmetry_equiv_pos_as_xyz
'x, y, z'
'-x, y, -z'
'x+1/2, y+1/2, z'
'-x+1/2, y+1/2, -z'

loop_
_atom_site_label
_atom_site_type_symbol
_atom_site_fract_x
_atom_site_fract_y
_atom_site_fract_z
_atom_site_U_iso_or_equiv
_atom_site_adp_type
_atom_site_occupancy
_atom_site_symmetry_multiplicity
_atom_site_calc_flag
_atom_site_refinement_flags
C1 C 0.0479(4) 0.4113(15) 0.2027(4) 0.082(2) Uani 1 1 d .
H1A H 0.0737 0.5413 0.1915 0.098 Uiso 1 1 calc R
H1B H 0.0005 0.4501 0.1751 0.098 Uiso 1 1 calc R
C2 C 0.0631(2) 0.1689(13) 0.1720(3) 0.0621(16) Uani 1 1 d .
H2 H 0.0212 0.0809 0.1406 0.075 Uiso 1 1 calc R
C3 C 0.1049(2) 0.1843(10) 0.1178(3) 0.0428(11) Uani 1 1 d .
H3 H 0.1456 0.2773 0.1504 0.051 Uiso 1 1 calc R
C4 C 0.12642(19) -0.0629(10) 0.0983(3) 0.0425(12) Uani 1 1 d .
H4 H 0.1438 -0.1586 0.1512 0.051 Uiso 1 1 calc R
C5 C 0.18082(19) -0.0462(9) 0.0623(3) 0.0373(11) Uani 1 1 d .
H5 H 0.1629 0.0288 0.0054 0.045 Uiso 1 1 calc R
C6 C 0.2122(2) -0.2891(11) 0.0597(3) 0.0461(12) Uani 1 1 d .
H6A H 0.1791 -0.4188 0.0447 0.055 Uiso 1 1 calc R
H6B H 0.2337 -0.2881 0.0193 0.055 Uiso 1 1 calc R
C7 C 0.2861(2) -0.0772(10) 0.1753(3) 0.0418(11) Uani 1 1 d .
C8 C 0.2910(2) -0.0506(11) 0.2659(3) 0.0538(13) Uani 1 1 d .
H8A H 0.3193 -0.1787 0.3012 0.065 Uiso 1 1 calc R
H8B H 0.2467 -0.0673 0.2669 0.065 Uiso 1 1 calc R
C9 C 0.3202(3) 0.1970(14) 0.3021(3) 0.0670(16) Uani 1 1 d .
H9A H 0.2887 0.3235 0.2714 0.080 Uiso 1 1 calc R
H9B H 0.3263 0.2053 0.3617 0.080 Uiso 1 1 calc R
C10 C 0.3857(3) 0.2427(13) 0.2953(4) 0.0762(19) Uani 1 1 d .
H10A H 0.4189 0.1299 0.3322 0.091 Uiso 1 1 calc R
H10B H 0.4006 0.4068 0.3147 0.091 Uiso 1 1 calc R
C11 C 0.3799(2) 0.2122(11) 0.2036(4) 0.0640(16) Uani 1 1 d .
H11A H 0.3512 0.3395 0.1684 0.077 Uiso 1 1 calc R
H11B H 0.4239 0.2307 0.2021 0.077 Uiso 1 1 calc R
C12 C 0.3516(2) -0.0315(11) 0.1671(3) 0.0520(14) Uani 1 1 d .
H12A H 0.3448 -0.0373 0.1072 0.062 Uiso 1 1 calc R
H12B H 0.3833 -0.1584 0.1969 0.062 Uiso 1 1 calc R
C13 C 0.0970(2) 0.1669(11) 0.3185(3) 0.0531(14) Uani 1 1 d .
C14 C 0.0529(5) 0.034(2) 0.3520(5) 0.130(4) Uani 1 1 d .
H14A H 0.0080 0.0294 0.3076 0.156 Uiso 1 1 calc R
H14B H 0.0687 -0.1327 0.3636 0.156 Uiso 1 1 calc R
C15 C 0.0488(5) 0.134(3) 0.4293(5) 0.188(8) Uani 1 1 d .
H15A H 0.0247 0.2878 0.4154 0.225 Uiso 1 1 calc R
H15B H 0.0233 0.0235 0.4494 0.225 Uiso 1 1 calc R
C16 C 0.1133(6) 0.174(3) 0.4969(5) 0.136(4) Uani 1 1 d .
H16A H 0.1075 0.2692 0.5417 0.163 Uiso 1 1 calc R
H16B H 0.1324 0.0183 0.5212 0.163 Uiso 1 1 calc R
C17 C 0.1587(6) 0.296(4) 0.4698(6) 0.206(8) Uani 1 1 d .
H17A H 0.2030 0.2889 0.5156 0.247 Uiso 1 1 calc R
H17B H 0.1459 0.4665 0.4608 0.247 Uiso 1 1 calc R
C18 C 0.1636(4) 0.200(3) 0.3892(6) 0.164(6) Uani 1 1 d .
H18A H 0.1900 0.3118 0.3710 0.197 Uiso 1 1 calc R
H18B H 0.1869 0.0445 0.4016 0.197 Uiso 1 1 calc R
O1 O 0.0659(6) 0.3783(15) 0.2861(4) 0.219(6) Uani 1 1 d .
O2 O 0.1011(2) 0.0440(9) 0.2487(2) 0.0747(13) Uani 1 1 d .
O3 O 0.06852(17) 0.3157(9) 0.0408(2) 0.0626(12) Uani 1 1 d .
H3A H 0.0464 0.2201 0.0033 0.094 Uiso 1 1 calc R
O4 O 0.06968(17) -0.1878(10) 0.0371(2) 0.0718(13) Uani 1 1 d .
H4A H 0.0583 -0.2986 0.0610 0.108 Uiso 1 1 calc R
O5 O 0.23640(12) 0.0891(6) 0.11902(17) 0.0383(7) Uani 1 1 d .
O6 O 0.26027(15) -0.3146(6) 0.1458(2) 0.0519(9) Uani 1 1 d .

loop_
_atom_site_aniso_label
_atom_site_aniso_U_11
_atom_site_aniso_U_22
_atom_site_aniso_U_33
_atom_site_aniso_U_23
_atom_site_aniso_U_13
_atom_site_aniso_U_12
C1 0.107(5) 0.085(5) 0.079(4) 0.015(4) 0.063(4) 0.046(4)
C2 0.054(3) 0.091(5) 0.054(3) 0.009(3) 0.034(2) 0.021(3)
C3 0.036(2) 0.053(3) 0.039(2) 0.005(2) 0.0138(17) 0.005(3)
C4 0.031(2) 0.052(3) 0.040(2) -0.002(2) 0.0090(18) -0.004(2)
C5 0.0280(18) 0.044(3) 0.040(2) -0.002(2) 0.0132(16) 0.001(2)
C6 0.045(2) 0.045(3) 0.053(3) -0.010(3) 0.024(2) -0.001(2)
C7 0.035(2) 0.035(3) 0.051(2) 0.001(2) 0.0113(19) 0.004(2)
C8 0.051(3) 0.050(3) 0.051(3) 0.004(3) 0.010(2) -0.003(3)
C9 0.066(3) 0.072(4) 0.054(3) -0.016(3) 0.014(2) -0.013(3)
C10 0.062(3) 0.061(5) 0.085(4) -0.017(3) 0.008(3) -0.014(3)
C11 0.040(3) 0.050(4) 0.103(5) -0.006(3) 0.029(3) 0.000(3)
C12 0.034(2) 0.051(4) 0.068(3) 0.004(3) 0.016(2) 0.010(3)
C13 0.056(3) 0.054(4) 0.055(3) 0.003(3) 0.028(2) 0.007(3)
C14 0.150(7) 0.185(11) 0.095(5) -0.055(6) 0.091(5) -0.096(8)
C15 0.145(7) 0.36(2) 0.097(6) -0.083(10) 0.084(6) -0.066(11)
C16 0.174(9) 0.167(11) 0.071(5) -0.009(6) 0.051(6) -0.006(9)
C17 0.177(10) 0.33(2) 0.096(7) -0.088(10) 0.036(7) -0.128(14)
C18 0.100(5) 0.284(19) 0.111(7) -0.022(10) 0.043(5) -0.065(9)
O1 0.474(16) 0.107(6) 0.083(4) 0.023(4) 0.119(7) 0.127(9)
O2 0.104(3) 0.078(3) 0.054(2) 0.022(2) 0.0449(19) 0.040(3)
O3 0.0436(18) 0.098(3) 0.045(2) 0.016(2) 0.0160(16) 0.028(2)
O4 0.0434(18) 0.113(4) 0.054(2) -0.019(2) 0.0136(16) -0.036(2)
O5 0.0309(14) 0.0312(18) 0.0495(16) 0.0010(15) 0.0124(12) 0.0021(14)
O6 0.0500(17) 0.034(2) 0.063(2) -0.0014(19) 0.0122(15) 0.0009(18)

loop_
_atom_type_symbol
_atom_type_description
_atom_type_scat_dispersion_real
_atom_type_scat_dispersion_imag
_atom_type_scat_source
C C 0.0033 0.0016 'International Tables Vol C Tables 4.2.6.8 and 6.1.1.4'
H H 0.0000 0.0000 'International Tables Vol C Tables 4.2.6.8 and 6.1.1.4'
O O 0.0106 0.0060 'International Tables Vol C Tables 4.2.6.8 and 6.1.1.4'

loop_
_geom_angle_atom_site_label_1
_geom_angle_atom_site_label_2
_geom_angle_atom_site_label_3
_geom_angle
O1 C1 C2 103.7(6)
O1 C1 H1A 111.0
C2 C1 H1A 111.0
O1 C1 H1B 111.0
C2 C1 H1B 111.0
H1A C1 H1B 109.0
O2 C2 C1 103.6(4)
O2 C2 C3 108.3(4)
C1 C2 C3 114.9(6)
O2 C2 H2 109.9
C1 C2 H2 109.9
C3 C2 H2 109.9
O3 C3 C4 111.0(4)
O3 C3 C2 109.6(4)
C4 C3 C2 112.9(5)
O3 C3 H3 107.7
C4 C3 H3 107.7
C2 C3 H3 107.7
O4 C4 C3 109.7(4)
O4 C4 C5 108.3(4)
C3 C4 C5 112.7(4)
O4 C4 H4 108.7
C3 C4 H4 108.7
C5 C4 H4 108.7
O5 C5 C6 102.2(3)
O5 C5 C4 109.9(3)
C6 C5 C4 112.7(4)
O5 C5 H5 110.6
C6 C5 H5 110.6
C4 C5 H5 110.6
O6 C6 C5 102.3(4)
O6 C6 H6A 111.3
C5 C6 H6A 111.3
O6 C6 H6B 111.3
C5 C6 H6B 111.3
H6A C6 H6B 109.2
O6 C7 O5 104.8(3)
O6 C7 C12 112.0(4)
O5 C7 C12 108.6(4)
O6 C7 C8 107.8(4)
O5 C7 C8 110.4(4)
C12 C7 C8 112.9(4)
C7 C8 C9 110.4(5)
C7 C8 H8A 109.6
C9 C8 H8A 109.6
C7 C8 H8B 109.6
C9 C8 H8B 109.6
H8A C8 H8B 108.1
C10 C9 C8 112.2(5)
C10 C9 H9A 109.2
C8 C9 H9A 109.2
C10 C9 H9B 109.2
C8 C9 H9B 109.2
H9A C9 H9B 107.9
C9 C10 C11 111.2(4)
C9 C10 H10A 109.4
C11 C10 H10A 109.4
C9 C10 H10B 109.4
C11 C10 H10B 109.4
H10A C10 H10B 108.0
C12 C11 C10 112.2(5)
C12 C11 H11A 109.2
C10 C11 H11A 109.2
C12 C11 H11B 109.2
C10 C11 H11B 109.2
H11A C11 H11B 107.9
C7 C12 C11 110.9(4)
C7 C12 H12A 109.5
C11 C12 H12A 109.5
C7 C12 H12B 109.5
C11 C12 H12B 109.5
H12A C12 H12B 108.0
O1 C13 O2 105.0(4)
O1 C13 C14 106.7(8)
O2 C13 C14 110.7(6)
O1 C13 C18 113.4(10)
O2 C13 C18 112.4(6)
C14 C13 C18 108.5(6)
C15 C14 C13 115.9(9)
C15 C14 H14A 108.3
C13 C14 H14A 108.3
C15 C14 H14B 108.3
C13 C14 H14B 108.3
H14A C14 H14B 107.4
C16 C15 C14 113.2(8)
C16 C15 H15A 108.9
C14 C15 H15A 108.9
C16 C15 H15B 108.9
C14 C15 H15B 108.9
H15A C15 H15B 107.8
C17 C16 C15 113.4(9)
C17 C16 H16A 108.9
C15 C16 H16A 108.9
C17 C16 H16B 108.9
C15 C16 H16B 108.9
H16A C16 H16B 107.7
C16 C17 C18 115.9(11)
C16 C17 H17A 108.3
C18 C17 H17A 108.3
C16 C17 H17B 108.3
C18 C17 H17B 108.3
H17A C17 H17B 107.4
C13 C18 C17 112.7(8)
C13 C18 H18A 109.1
C17 C18 H18A 109.1
C13 C18 H18B 109.1
C17 C18 H18B 109.1
H18A C18 H18B 107.8
C1 O1 C13 116.4(6)
C13 O2 C2 109.9(4)
C3 O3 H3A 109.5
C4 O4 H4A 109.5
C5 O5 C7 109.4(3)
C7 O6 C6 107.3(4)

loop_
_geom_bond_atom_site_label_1
_geom_bond_atom_site_label_2
_geom_bond_distance
C1 O1 1.326(8)
C1 C2 1.512(10)
C1 H1A 0.9700
C1 H1B 0.9700
C2 O2 1.416(6)
C2 C3 1.524(6)
C2 H2 0.9800
C3 O3 1.430(6)
C3 C4 1.514(7)
C3 H3 0.9800
C4 O4 1.435(5)
C4 C5 1.529(6)
C4 H4 0.9800
C5 O5 1.421(5)
C5 C6 1.505(7)
C5 H5 0.9800
C6 O6 1.431(5)
C6 H6A 0.9700
C6 H6B 0.9700
C7 O6 1.429(6)
C7 O5 1.449(5)
C7 C12 1.500(6)
C7 C8 1.508(7)
C8 C9 1.523(9)
C8 H8A 0.9700
C8 H8B 0.9700
C9 C10 1.487(8)
C9 H9A 0.9700
C9 H9B 0.9700
C10 C11 1.522(9)
C10 H10A 0.9700
C10 H10B 0.9700
C11 C12 1.501(8)
C11 H11A 0.9700
C11 H11B 0.9700
C12 H12A 0.9700
C12 H12B 0.9700
C13 O1 1.346(9)
C13 O2 1.396(7)
C13 C14 1.481(9)
C13 C18 1.483(9)
C14 C15 1.459(11)
C14 H14A 0.9700
C14 H14B 0.9700
C15 C16 1.436(12)
C15 H15A 0.9700
C15 H15B 0.9700
C16 C17 1.409(15)
C16 H16A 0.9700
C16 H16B 0.9700
C17 C18 1.509(14)
C17 H17A 0.9700
C17 H17B 0.9700
C18 H18A 0.9700
C18 H18B 0.9700
O3 H3A 0.8200
O4 H4A 0.8200

loop_
_geom_hbond_atom_site_label_D
_geom_hbond_atom_site_label_H
_geom_hbond_atom_site_label_A
_geom_hbond_distance_DH
_geom_hbond_distance_HA
_geom_hbond_distance_DA
_geom_hbond_angle_DHA
_geom_hbond_site_symmetry_A
O4 H4A O3 0.82 2.17 2.726(7) 125.2 1_545

loop_
_geom_torsion_atom_site_label_1
_geom_torsion_atom_site_label_2
_geom_torsion_atom_site_label_3
_geom_torsion_atom_site_label_4
_geom_torsion
O1 C1 C2 O2 -11.2(9)
O1 C1 C2 C3 -129.2(7)
O2 C2 C3 O3 -178.4(5)
C1 C2 C3 O3 -63.2(6)
O2 C2 C3 C4 57.3(6)
C1 C2 C3 C4 172.5(5)
O3 C3 C4 O4 -51.2(5)
C2 C3 C4 O4 72.3(5)
O3 C3 C4 C5 69.6(4)
C2 C3 C4 C5 -166.9(3)
O4 C4 C5 O5 176.6(4)
C3 C4 C5 O5 55.1(5)
O4 C4 C5 C6 -70.1(5)
C3 C4 C5 C6 168.3(4)
O5 C5 C6 O6 36.2(4)
C4 C5 C6 O6 -81.7(4)
O6 C7 C8 C9 178.4(4)
O5 C7 C8 C9 -67.7(5)
C12 C7 C8 C9 54.1(6)
C7 C8 C9 C10 -54.2(6)
C8 C9 C10 C11 54.4(7)
C9 C10 C11 C12 -54.4(7)
O6 C7 C12 C11 -176.3(4)
O5 C7 C12 C11 68.4(5)
C8 C7 C12 C11 -54.3(6)
C10 C11 C12 C7 53.8(6)
O1 C13 C14 C15 -71.0(10)
O2 C13 C14 C15 175.4(9)
C18 C13 C14 C15 51.6(13)
C13 C14 C15 C16 -51.8(17)
C14 C15 C16 C17 47.6(19)
C15 C16 C17 C18 -47(2)
O1 C13 C18 C17 70.1(14)
O2 C13 C18 C17 -171.0(11)
C14 C13 C18 C17 -48.2(14)
C16 C17 C18 C13 49.2(19)
C2 C1 O1 C13 6.8(12)
O2 C13 O1 C1 0.7(12)
C14 C13 O1 C1 -116.8(10)
C18 C13 O1 C1 123.8(10)
O1 C13 O2 C2 -8.7(8)
C14 C13 O2 C2 106.1(7)
C18 C13 O2 C2 -132.5(8)
C1 C2 O2 C13 12.3(6)
C3 C2 O2 C13 134.7(5)
C6 C5 O5 C7 -25.0(4)
C4 C5 O5 C7 94.9(4)
O6 C7 O5 C5 4.1(4)
C12 C7 O5 C5 123.9(4)
C8 C7 O5 C5 -111.8(4)
O5 C7 O6 C6 20.2(4)
C12 C7 O6 C6 -97.4(4)
C8 C7 O6 C6 137.8(4)
C5 C6 O6 C7 -35.2(4)
